data_7017162
loop_
_publ_author_name
'Hall, Nikita A.'
'Duboc, Carole'
'Collomb, Marie-No\"elle'
'Deronzier, Alain'
'Blackman, Allan G.'

_publ_section_title
;
 Factors influencing mononuclear versus multinuclear coordination in a
 series of potentially hexadentate acyclic N(6) ligands: the roles of
 flexibility and chelate ring size.
;
_journal_issue 45
_journal_name_full 'Dalton transactions (Cambridge, England : 2003)'
_journal_page_first 12075
_journal_page_last 12082
_journal_paper_doi 10.1039/c1dt10627a
_journal_volume 40
_journal_year 2011
_chemical_formula_sum 'C24 H24 Cl2 Fe N6 O8'
_chemical_formula_weight 651.24
_chemical_name_systematic
;
?
;
_space_group_IT_number 15
_symmetry_cell_setting monoclinic
_symmetry_space_group_name_Hall '-C 2yc'
_symmetry_space_group_name_H-M 'C 1 2/c 1'
_atom_sites_solution_hydrogens geom
_atom_sites_solution_primary direct
_atom_sites_solution_secondary difmap
_audit_creation_method SHELXL-97
_cell_angle_alpha 90.00
_cell_angle_beta 110.802(5)
_cell_angle_gamma 90.00
_cell_formula_units_Z 4
_cell_length_a 17.5489(14)
_cell_length_b 13.2220(11)
_cell_length_c 11.8908(10)
_cell_measurement_reflns_used 3385
_cell_measurement_temperature 89(2)
_cell_measurement_theta_max 23.93
_cell_measurement_theta_min 2.38
_cell_volume 2579.2(4)
_computing_cell_refinement 'ApexII and SAINT (Bruker, 2001)'
_computing_data_collection 'ApexII (Bruker, 2004)'
_computing_data_reduction SAINT
_computing_molecular_graphics 'WinGX (Farrugia, 1999)'
_computing_publication_material WinGX
_computing_structure_refinement 'SHELXL-97 (Sheldrick, 2008)'
_computing_structure_solution 'SIR97 (Altomare et al., 1997)'
_diffrn_ambient_temperature 89(2)
_diffrn_measured_fraction_theta_full 0.962
_diffrn_measured_fraction_theta_max 0.962
_diffrn_measurement_device_type 'Bruker Kappa ApexII area detector'
_diffrn_measurement_method 'phi and omega scans'
_diffrn_radiation_monochromator graphite
_diffrn_radiation_source 'fine-focus sealed tube'
_diffrn_radiation_type MoK\a
_diffrn_radiation_wavelength 0.71073
_diffrn_reflns_av_R_equivalents 0.0427
_diffrn_reflns_av_sigmaI/netI 0.0400
_diffrn_reflns_limit_h_max 19
_diffrn_reflns_limit_h_min -20
_diffrn_reflns_limit_k_max 15
_diffrn_reflns_limit_k_min -15
_diffrn_reflns_limit_l_max 13
_diffrn_reflns_limit_l_min -13
_diffrn_reflns_number 8803
_diffrn_reflns_theta_full 24.12
_diffrn_reflns_theta_max 24.12
_diffrn_reflns_theta_min 1.98
_exptl_absorpt_coefficient_mu 0.855
_exptl_absorpt_correction_T_max 1.000000
_exptl_absorpt_correction_T_min 0.862614
_exptl_absorpt_correction_type multi-scan
_exptl_absorpt_process_details SADABS
_exptl_crystal_colour purple
_exptl_crystal_density_diffrn 1.677
_exptl_crystal_density_method 'not measured'
_exptl_crystal_description block
_exptl_crystal_F_000 1336
_exptl_crystal_size_max 0.90
_exptl_crystal_size_mid 0.21
_exptl_crystal_size_min 0.12
_refine_diff_density_max 0.306
_refine_diff_density_min -0.333
_refine_diff_density_rms 0.070
_refine_ls_extinction_method none
_refine_ls_goodness_of_fit_ref 1.081
_refine_ls_hydrogen_treatment constr
_refine_ls_matrix_type full
_refine_ls_number_parameters 186
_refine_ls_number_reflns 1982
_refine_ls_number_restraints 0
_refine_ls_restrained_S_all 1.081
_refine_ls_R_factor_all 0.0477
_refine_ls_R_factor_gt 0.0359
_refine_ls_shift/su_max 0.000
_refine_ls_shift/su_mean 0.000
_refine_ls_structure_factor_coef Fsqd
_refine_ls_weighting_details 'calc w=1/[\s^2^(Fo^2^)+(0.0429P)^2^+4.4916P] where P=(Fo^2^+2Fc^2^)/3'
_refine_ls_weighting_scheme calc
_refine_ls_wR_factor_gt 0.0877
_refine_ls_wR_factor_ref 0.0935
_reflns_number_gt 1647
_reflns_number_total 1982
_reflns_threshold_expression >2\s(I)
_cod_data_source_file c1dt10627a.txt
_cod_data_source_block nh21
_cod_original_sg_symbol_H-M C2/c
_cod_database_code 7017162

loop_
_symmetry_equiv_pos_as_xyz
'x, y, z'
'-x, y, -z+1/2'
'x+1/2, y+1/2, z'
'-x+1/2, y+1/2, -z+1/2'
'-x, -y, -z'
'x, -y, z-1/2'
'-x+1/2, -y+1/2, -z'
'x+1/2, -y+1/2, z-1/2'

loop_
_atom_site_label
_atom_site_type_symbol
_atom_site_fract_x
_atom_site_fract_y
_atom_site_fract_z
_atom_site_U_iso_or_equiv
_atom_site_adp_type
_atom_site_occupancy
_atom_site_symmetry_multiplicity
_atom_site_calc_flag
_atom_site_refinement_flags
Fe1 Fe 0.5000 0.22814(4) 0.7500 0.0141(2) Uani 1 2 d S
Cl2 Cl 0.32965(5) 0.16549(6) 0.32145(6) 0.0199(2) Uani 1 1 d .
O3 O 0.29939(13) 0.21952(16) 0.40195(19) 0.0243(5) Uani 1 1 d .
N1 N 0.44359(15) 0.32860(18) 0.6283(2) 0.0179(6) Uani 1 1 d .
O4 O 0.36714(18) 0.2340(2) 0.2647(2) 0.0525(8) Uani 1 1 d .
O2 O 0.26413(14) 0.11421(17) 0.2305(2) 0.0321(6) Uani 1 1 d .
C5 C 0.47402(19) 0.3390(2) 0.5376(3) 0.0194(7) Uani 1 1 d .
O1 O 0.38838(16) 0.0928(2) 0.3902(2) 0.0471(8) Uani 1 1 d .
C2 C 0.3429(2) 0.4533(2) 0.5329(3) 0.0255(8) Uani 1 1 d .
H4A H 0.2984 0.4916 0.5328 0.031 Uiso 1 1 calc R
C1 C 0.37887(19) 0.3859(2) 0.6244(3) 0.0216(7) Uani 1 1 d .
H5 H 0.3579 0.3794 0.6858 0.026 Uiso 1 1 calc R
C3 C 0.3733(2) 0.4638(2) 0.4414(3) 0.0258(8) Uani 1 1 d .
H3 H 0.3498 0.5096 0.3793 0.031 Uiso 1 1 calc R
C4 C 0.4389(2) 0.4060(2) 0.4427(3) 0.0244(8) Uani 1 1 d .
H2 H 0.4595 0.4116 0.3810 0.029 Uiso 1 1 calc R
N2 N 0.56783(15) 0.22352(18) 0.6580(2) 0.0152(6) Uani 1 1 d .
N3 N 0.57377(15) 0.11543(18) 0.8431(2) 0.0164(6) Uani 1 1 d .
H4B H 0.5881 0.1285 0.9231 0.020 Uiso 1 1 calc R
C6 C 0.54542(19) 0.2752(2) 0.5525(3) 0.0177(7) Uani 1 1 d .
C9 C 0.67816(19) 0.1479(2) 0.6179(3) 0.0230(8) Uani 1 1 d .
H9A H 0.7232 0.1051 0.6410 0.028 Uiso 1 1 calc R
C7 C 0.58814(19) 0.2632(2) 0.4757(3) 0.0227(8) Uani 1 1 d .
H7A H 0.5722 0.2974 0.4026 0.027 Uiso 1 1 calc R
C12 C 0.52684(19) 0.0195(2) 0.8156(3) 0.0201(7) Uani 1 1 d .
H25C H 0.4936 0.0135 0.8654 0.024 Uiso 1 1 calc R
H25D H 0.5639 -0.0377 0.8325 0.024 Uiso 1 1 calc R
C8 C 0.6550(2) 0.1995(3) 0.5093(3) 0.0254(8) Uani 1 1 d .
H8A H 0.6847 0.1911 0.4587 0.030 Uiso 1 1 calc R
C11 C 0.64962(18) 0.1142(2) 0.8124(3) 0.0186(7) Uani 1 1 d .
H15C H 0.6679 0.0451 0.8117 0.022 Uiso 1 1 calc R
H15D H 0.6925 0.1514 0.8729 0.022 Uiso 1 1 calc R
C10 C 0.63290(18) 0.1615(2) 0.6913(3) 0.0177(7) Uani 1 1 d .

loop_
_atom_site_aniso_label
_atom_site_aniso_U_11
_atom_site_aniso_U_22
_atom_site_aniso_U_33
_atom_site_aniso_U_23
_atom_site_aniso_U_13
_atom_site_aniso_U_12
Fe1 0.0157(4) 0.0112(3) 0.0141(3) 0.000 0.0037(3) 0.000
Cl2 0.0209(5) 0.0203(4) 0.0172(4) -0.0024(3) 0.0049(3) 0.0007(3)
O3 0.0245(13) 0.0219(13) 0.0285(12) -0.0087(10) 0.0118(11) 0.0034(10)
N1 0.0167(15) 0.0133(14) 0.0188(13) -0.0023(11) 0.0004(11) -0.0020(11)
O4 0.076(2) 0.0606(19) 0.0322(14) -0.0125(14) 0.0329(15) -0.0401(16)
O2 0.0279(14) 0.0294(14) 0.0321(13) -0.0132(11) 0.0023(11) -0.0033(11)
C5 0.0181(18) 0.0127(17) 0.0200(15) -0.0005(14) -0.0022(14) -0.0066(13)
O1 0.0543(18) 0.0521(17) 0.0237(12) -0.0065(12) 0.0002(12) 0.0338(15)
C2 0.0220(19) 0.0145(17) 0.0332(18) -0.0020(16) 0.0014(16) 0.0010(14)
C1 0.0206(19) 0.0155(17) 0.0252(17) -0.0040(14) 0.0038(15) -0.0010(14)
C3 0.024(2) 0.0136(17) 0.0280(17) 0.0052(15) -0.0050(15) -0.0039(15)
C4 0.027(2) 0.0194(18) 0.0209(16) 0.0031(15) 0.0013(15) -0.0091(15)
N2 0.0158(14) 0.0124(13) 0.0151(12) -0.0012(11) 0.0027(11) -0.0020(11)
N3 0.0194(15) 0.0161(14) 0.0142(12) -0.0009(11) 0.0064(11) -0.0005(11)
C6 0.0191(18) 0.0153(17) 0.0157(15) -0.0001(13) 0.0025(13) -0.0059(13)
C9 0.0184(18) 0.0243(18) 0.0255(17) -0.0058(15) 0.0068(15) -0.0005(14)
C7 0.027(2) 0.0246(19) 0.0151(15) -0.0024(14) 0.0056(15) -0.0089(15)
C12 0.0196(19) 0.0118(16) 0.0276(18) 0.0032(14) 0.0067(15) -0.0003(13)
C8 0.027(2) 0.031(2) 0.0221(16) -0.0095(16) 0.0140(15) -0.0093(16)
C11 0.0165(17) 0.0153(17) 0.0234(16) 0.0012(14) 0.0064(14) 0.0013(13)
C10 0.0142(17) 0.0154(17) 0.0212(15) -0.0045(14) 0.0034(13) -0.0044(13)

loop_
_atom_type_symbol
_atom_type_description
_atom_type_scat_dispersion_real
_atom_type_scat_dispersion_imag
_atom_type_scat_source
C C 0.0033 0.0016 'International Tables Vol C Tables 4.2.6.8 and 6.1.1.4'
H H 0.0000 0.0000 'International Tables Vol C Tables 4.2.6.8 and 6.1.1.4'
N N 0.0061 0.0033 'International Tables Vol C Tables 4.2.6.8 and 6.1.1.4'
O O 0.0106 0.0060 'International Tables Vol C Tables 4.2.6.8 and 6.1.1.4'
Cl Cl 0.1484 0.1585 'International Tables Vol C Tables 4.2.6.8 and 6.1.1.4'
Fe Fe 0.3463 0.8444 'International Tables Vol C Tables 4.2.6.8 and 6.1.1.4'

loop_
_geom_angle_atom_site_label_1
_geom_angle_atom_site_label_2
_geom_angle_atom_site_label_3
_geom_angle
_geom_angle_site_symmetry_1
_geom_angle_site_symmetry_3
N2 Fe1 N2 176.28(15) . 2_656
N2 Fe1 N1 101.19(10) . 2_656
N2 Fe1 N1 81.37(10) 2_656 2_656
N2 Fe1 N1 81.37(10) . .
N2 Fe1 N1 101.19(10) 2_656 .
N1 Fe1 N1 94.40(14) 2_656 .
N2 Fe1 N3 94.11(10) . 2_656
N2 Fe1 N3 83.14(10) 2_656 2_656
N1 Fe1 N3 164.09(10) 2_656 2_656
N1 Fe1 N3 92.17(10) . 2_656
N2 Fe1 N3 83.14(10) . .
N2 Fe1 N3 94.11(10) 2_656 .
N1 Fe1 N3 92.17(10) 2_656 .
N1 Fe1 N3 164.09(10) . .
N3 Fe1 N3 85.29(14) 2_656 .
O4 Cl2 O1 109.71(19) . .
O4 Cl2 O2 108.93(15) . .
O1 Cl2 O2 109.47(15) . .
O4 Cl2 O3 110.00(15) . .
O1 Cl2 O3 108.31(14) . .
O2 Cl2 O3 110.42(13) . .
C1 N1 C5 118.3(3) . .
C1 N1 Fe1 127.2(2) . .
C5 N1 Fe1 114.5(2) . .
N1 C5 C4 121.1(3) . .
N1 C5 C6 113.7(3) . .
C4 C5 C6 125.2(3) . .
C1 C2 C3 119.5(3) . .
C1 C2 H4A 120.2 . .
C3 C2 H4A 120.2 . .
N1 C1 C2 122.3(3) . .
N1 C1 H5 118.9 . .
C2 C1 H5 118.9 . .
C4 C3 C2 119.4(3) . .
C4 C3 H3 120.3 . .
C2 C3 H3 120.3 . .
C3 C4 C5 119.3(3) . .
C3 C4 H2 120.3 . .
C5 C4 H2 120.3 . .
C10 N2 C6 121.0(3) . .
C10 N2 Fe1 119.6(2) . .
C6 N2 Fe1 119.0(2) . .
C12 N3 C11 114.1(2) . .
C12 N3 Fe1 108.15(17) . .
C11 N3 Fe1 108.94(17) . .
C12 N3 H4B 108.5 . .
C11 N3 H4B 108.5 . .
Fe1 N3 H4B 108.5 . .
N2 C6 C7 120.4(3) . .
N2 C6 C5 110.8(3) . .
C7 C6 C5 128.8(3) . .
C10 C9 C8 118.7(3) . .
C10 C9 H9A 120.7 . .
C8 C9 H9A 120.7 . .
C6 C7 C8 118.9(3) . .
C6 C7 H7A 120.6 . .
C8 C7 H7A 120.6 . .
N3 C12 C12 108.76(19) . 2_656
N3 C12 H25C 109.9 . .
C12 C12 H25C 109.9 2_656 .
N3 C12 H25D 109.9 . .
C12 C12 H25D 109.9 2_656 .
H25C C12 H25D 108.3 . .
C7 C8 C9 120.3(3) . .
C7 C8 H8A 119.8 . .
C9 C8 H8A 119.8 . .
N3 C11 C10 110.0(2) . .
N3 C11 H15C 109.7 . .
C10 C11 H15C 109.7 . .
N3 C11 H15D 109.7 . .
C10 C11 H15D 109.7 . .
H15C C11 H15D 108.2 . .
N2 C10 C9 120.7(3) . .
N2 C10 C11 113.1(3) . .
C9 C10 C11 126.2(3) . .

loop_
_geom_bond_atom_site_label_1
_geom_bond_atom_site_label_2
_geom_bond_distance
_geom_bond_site_symmetry_2
Fe1 N2 1.883(2) .
Fe1 N2 1.883(2) 2_656
Fe1 N1 1.955(2) 2_656
Fe1 N1 1.955(2) .
Fe1 N3 2.026(2) 2_656
Fe1 N3 2.026(2) .
Cl2 O4 1.423(3) .
Cl2 O1 1.434(2) .
Cl2 O2 1.438(2) .
Cl2 O3 1.439(2) .
N1 C1 1.352(4) .
N1 C5 1.369(4) .
C5 C4 1.394(4) .
C5 C6 1.468(4) .
C2 C1 1.374(4) .
C2 C3 1.379(5) .
C2 H4A 0.9300 .
C1 H5 0.9300 .
C3 C4 1.376(5) .
C3 H3 0.9300 .
C4 H2 0.9300 .
N2 C10 1.346(4) .
N2 C6 1.358(4) .
N3 C12 1.485(4) .
N3 C11 1.500(4) .
N3 H4B 0.9100 .
C6 C7 1.381(4) .
C9 C10 1.384(4) .
C9 C8 1.388(4) .
C9 H9A 0.9300 .
C7 C8 1.384(5) .
C7 H7A 0.9300 .
C12 C12 1.509(6) 2_656
C12 H25C 0.9700 .
C12 H25D 0.9700 .
C8 H8A 0.9300 .
C11 C10 1.500(4) .
C11 H15C 0.9700 .
C11 H15D 0.9700 .
